data_4002218
loop_
_publ_author_name
'Dolyniuk, Juli-Anna'
'Wang, Jian'
'Lee, Kathleen'
'Kovnir, Kirill'

_publ_section_title
;
 Twisted Kelvin Cells and Truncated Octahedral Cages in the Crystal
 Structures of Unconventional Clathrates, AM2P4(A = Sr, Ba; M = Cu, Ni)
;
_journal_issue 12
_journal_name_full 'Chemistry of Materials'
_journal_page_first 4476
_journal_paper_doi 10.1021/acs.chemmater.5b01592
_journal_volume 27
_journal_year 2015
_chemical_formula_sum 'Ni2 P4 Sr'
_chemical_formula_weight 328.935
_chemical_name_systematic
;
 ?
;
_space_group_crystal_system orthorhombic
_space_group_IT_number 70
_space_group_name_Hall '-F 2uv 2vw'
_space_group_name_H-M_alt 'F d d d'
_symmetry_space_group_name_Hall '-F 2uv 2vw'
_symmetry_space_group_name_H-M 'F d d d :2'
_audit_creation_method manual
_cell_angle_alpha 90
_cell_angle_beta 90
_cell_angle_gamma 90
_cell_formula_units_Z 8
_cell_length_a 5.1928(2)
_cell_length_b 9.5598(4)
_cell_length_c 18.9575(8)
_cell_measurement_temperature 90(2)
_cell_volume 941.09(7)
_computing_structure_refinement 'SHELXL-2013 (Sheldrick, 2013)'
_diffrn_ambient_temperature 90(2)
_diffrn_measured_fraction_theta_full 1.000
_diffrn_measured_fraction_theta_max 1.000
_diffrn_radiation_type MoK\a
_diffrn_radiation_wavelength 0.71073
_diffrn_reflns_av_R_equivalents 0.0183
_diffrn_reflns_av_unetI/netI 0.0099
_diffrn_reflns_Laue_measured_fraction_full 1.000
_diffrn_reflns_Laue_measured_fraction_max 1.000
_diffrn_reflns_limit_h_max 7
_diffrn_reflns_limit_h_min -7
_diffrn_reflns_limit_k_max 13
_diffrn_reflns_limit_k_min -13
_diffrn_reflns_limit_l_max 26
_diffrn_reflns_limit_l_min -26
_diffrn_reflns_number 3432
_diffrn_reflns_point_group_measured_fraction_full 1.000
_diffrn_reflns_point_group_measured_fraction_max 1.000
_diffrn_reflns_theta_full 25.242
_diffrn_reflns_theta_max 30.492
_diffrn_reflns_theta_min 4.300
_exptl_absorpt_coefficient_mu 20.385
_exptl_absorpt_correction_T_max 0.31
_exptl_absorpt_correction_T_min 0.25
_exptl_absorpt_correction_type analytical
_exptl_absorpt_process_details 'SADABS v2.03 (Bruker, 2003)'
_exptl_crystal_colour black
_exptl_crystal_density_diffrn 4.643
_exptl_crystal_description block
_exptl_crystal_F_000 1232
_exptl_crystal_size_max 0.095
_exptl_crystal_size_mid 0.088
_exptl_crystal_size_min 0.076
_refine_diff_density_max 0.395
_refine_diff_density_min -0.281
_refine_diff_density_rms 0.089
_refine_ls_extinction_coef 0.00259(10)
_refine_ls_extinction_expression Fc^*^=kFc[1+0.001xFc^2^\l^3^/sin(2\q)]^-1/4^
_refine_ls_extinction_method SHELXL
_refine_ls_goodness_of_fit_ref 1.224
_refine_ls_hydrogen_treatment undef
_refine_ls_matrix_type full
_refine_ls_number_parameters 19
_refine_ls_number_reflns 363
_refine_ls_number_restraints 0
_refine_ls_restrained_S_all 1.224
_refine_ls_R_factor_all 0.0099
_refine_ls_R_factor_gt 0.0099
_refine_ls_shift/su_max 0.000
_refine_ls_shift/su_mean 0.000
_refine_ls_structure_factor_coef Fsqd
_refine_ls_weighting_details 'w=1/[\s^2^(Fo^2^)+(0.0128P)^2^+1.6403P] where P=(Fo^2^+2Fc^2^)/3'
_refine_ls_weighting_scheme calc
_refine_ls_wR_factor_gt 0.0264
_refine_ls_wR_factor_ref 0.0265
_reflns_Friedel_coverage 0.000
_reflns_number_gt 360
_reflns_number_total 363
_reflns_threshold_expression 'I > 2\s(I)'
_cod_data_source_file cm5b01592_si_002.cif
_cod_data_source_block
;
;
_cod_original_formula_sum 'Ni2 P4 Sr1'
_cod_database_code 4002218
_shelx_space_group_comment
;
The symmetry employed for this shelxl refinement is uniquely defined
by the following loop, which should always be used as a source of
symmetry information in preference to the above space-group names.
They are only intended as comments.
;
_shelx_estimated_absorpt_t_min 0.248
_shelx_estimated_absorpt_t_max 0.306
_shelxl_version_number 2013-4

loop_
_space_group_symop_operation_xyz
'x, y, z'
'-x+3/4, -y+3/4, z'
'-x+3/4, y, -z+3/4'
'x, -y+3/4, -z+3/4'
'x, y+1/2, z+1/2'
'-x+3/4, -y+5/4, z+1/2'
'-x+3/4, y+1/2, -z+5/4'
'x, -y+5/4, -z+5/4'
'x+1/2, y, z+1/2'
'-x+5/4, -y+3/4, z+1/2'
'-x+5/4, y, -z+5/4'
'x+1/2, -y+3/4, -z+5/4'
'x+1/2, y+1/2, z'
'-x+5/4, -y+5/4, z'
'-x+5/4, y+1/2, -z+3/4'
'x+1/2, -y+5/4, -z+3/4'
'-x, -y, -z'
'x-3/4, y-3/4, -z'
'x-3/4, -y, z-3/4'
'-x, y-3/4, z-3/4'
'-x, -y+1/2, -z+1/2'
'x-3/4, y-1/4, -z+1/2'
'x-3/4, -y+1/2, z-1/4'
'-x, y-1/4, z-1/4'
'-x+1/2, -y, -z+1/2'
'x-1/4, y-3/4, -z+1/2'
'x-1/4, -y, z-1/4'
'-x+1/2, y-3/4, z-1/4'
'-x+1/2, -y+1/2, -z'
'x-1/4, y-1/4, -z'
'x-1/4, -y+1/2, z-3/4'
'-x+1/2, y-1/4, z-3/4'

loop_
_atom_site_label
_atom_site_type_symbol
_atom_site_fract_x
_atom_site_fract_y
_atom_site_fract_z
_atom_site_U_iso_or_equiv
_atom_site_adp_type
_atom_site_occupancy
_atom_site_site_symmetry_order
_atom_site_calc_flag
_atom_site_refinement_flags_posn
_atom_site_refinement_flags_adp
_atom_site_refinement_flags_occupancy
Sr1 Sr 0.1250 0.1250 0.6250 0.00460(8) Uani 1 4 d S T P
Ni2 Ni 0.1250 0.1250 0.00541(2) 0.00332(8) Uani 1 2 d S T P
P3 P 0.06351(6) 0.31813(3) 0.06867(2) 0.00349(9) Uani 1 1 d . . .

loop_
_atom_site_aniso_label
_atom_site_aniso_U_11
_atom_site_aniso_U_22
_atom_site_aniso_U_33
_atom_site_aniso_U_23
_atom_site_aniso_U_13
_atom_site_aniso_U_12
Sr1 0.00376(13) 0.00309(12) 0.00697(13) 0.000 0.000 0.000
Ni2 0.00328(13) 0.00387(12) 0.00282(13) 0.000 0.000 0.00024(7)
P3 0.00320(16) 0.00389(15) 0.00338(15) -0.00036(11) -0.00002(10) 0.00014(10)

loop_
_atom_type_symbol
_atom_type_description
_atom_type_scat_dispersion_real
_atom_type_scat_dispersion_imag
_atom_type_scat_source
P P 0.1023 0.0942 'International Tables Vol C Tables 4.2.6.8 and 6.1.1.4'
Ni Ni 0.3393 1.1124 'International Tables Vol C Tables 4.2.6.8 and 6.1.1.4'
Sr Sr -1.5307 3.2498 'International Tables Vol C Tables 4.2.6.8 and 6.1.1.4'

loop_
_geom_angle_atom_site_label_1
_geom_angle_atom_site_label_2
_geom_angle_atom_site_label_3
_geom_angle
_geom_angle_site_symmetry_1
_geom_angle_site_symmetry_3
P3 Sr1 P3 139.966(12) 6_445 9
P3 Sr1 P3 107.436(12) 6_445 16_545
P3 Sr1 P3 86.255(13) 9 16_545
P3 Sr1 P3 86.255(13) 6_445 3_455
P3 Sr1 P3 107.436(12) 9 3_455
P3 Sr1 P3 139.966(12) 16_545 3_455
P3 Sr1 P3 41.934(12) 6_445 5_545
P3 Sr1 P3 120.727(10) 9 5_545
P3 Sr1 P3 68.751(7) 16_545 5_545
P3 Sr1 P3 126.541(5) 3_455 5_545
P3 Sr1 P3 126.541(5) 6_445 4
P3 Sr1 P3 68.751(7) 9 4
P3 Sr1 P3 120.727(11) 16_545 4
P3 Sr1 P3 41.934(12) 3_455 4
P3 Sr1 P3 168.320(12) 5_545 4
P3 Sr1 P3 120.727(11) 6_445 10_455
P3 Sr1 P3 41.934(12) 9 10_455
P3 Sr1 P3 126.541(5) 16_545 10_455
P3 Sr1 P3 68.751(7) 3_455 10_455
P3 Sr1 P3 140.209(12) 5_545 10_455
P3 Sr1 P3 41.611(12) 4 10_455
P3 Sr1 P3 68.751(7) 6_445 15_445
P3 Sr1 P3 126.541(5) 9 15_445
P3 Sr1 P3 41.934(12) 16_545 15_445
P3 Sr1 P3 120.727(11) 3_455 15_445
P3 Sr1 P3 41.611(12) 5_545 15_445
P3 Sr1 P3 140.209(12) 4 15_445
P3 Sr1 P3 168.320(12) 10_455 15_445
P3 Sr1 Ni2 140.796(6) 6_445 3
P3 Sr1 Ni2 71.057(7) 9 3
P3 Sr1 Ni2 39.204(6) 16_545 3
P3 Sr1 Ni2 108.943(7) 3_455 3
P3 Sr1 Ni2 107.486(6) 5_545 3
P3 Sr1 Ni2 81.537(6) 4 3
P3 Sr1 Ni2 98.463(6) 10_455 3
P3 Sr1 Ni2 72.514(6) 15_445 3
P3 Sr1 Ni2 39.204(6) 6_445 9_455
P3 Sr1 Ni2 108.943(7) 9 9_455
P3 Sr1 Ni2 140.796(6) 16_545 9_455
P3 Sr1 Ni2 71.057(7) 3_455 9_455
P3 Sr1 Ni2 72.514(6) 5_545 9_455
P3 Sr1 Ni2 98.463(6) 4 9_455
P3 Sr1 Ni2 81.537(6) 10_455 9_455
P3 Sr1 Ni2 107.486(6) 15_445 9_455
Ni2 Sr1 Ni2 180.0 3 9_455
P3 Sr1 Ni2 71.057(7) 6_445 3_455
P3 Sr1 Ni2 140.796(6) 9 3_455
P3 Sr1 Ni2 108.943(7) 16_545 3_455
P3 Sr1 Ni2 39.204(6) 3_455 3_455
P3 Sr1 Ni2 98.463(6) 5_545 3_455
P3 Sr1 Ni2 72.514(6) 4 3_455
P3 Sr1 Ni2 107.486(6) 10_455 3_455
P3 Sr1 Ni2 81.537(6) 15_445 3_455
Ni2 Sr1 Ni2 97.750(7) 3 3_455
Ni2 Sr1 Ni2 82.250(7) 9_455 3_455
P3 Sr1 Ni2 108.943(7) 6_445 9
P3 Sr1 Ni2 39.204(6) 9 9
P3 Sr1 Ni2 71.057(7) 16_545 9
P3 Sr1 Ni2 140.796(6) 3_455 9
P3 Sr1 Ni2 81.537(6) 5_545 9
P3 Sr1 Ni2 107.486(6) 4 9
P3 Sr1 Ni2 72.514(6) 10_455 9
P3 Sr1 Ni2 98.463(6) 15_445 9
Ni2 Sr1 Ni2 82.250(7) 3 9
Ni2 Sr1 Ni2 97.750(7) 9_455 9
Ni2 Sr1 Ni2 180.0 3_455 9
P3 Ni2 P3 101.09(2) 30 29
P3 Ni2 P3 104.088(10) 30 14_445
P3 Ni2 P3 116.208(16) 29 14_445
P3 Ni2 P3 116.208(16) 30 .
P3 Ni2 P3 104.088(10) 29 .
P3 Ni2 P3 114.76(2) 14_445 .
P3 Ni2 Ni2 52.284(10) 30 17
P3 Ni2 Ni2 121.070(14) 29 17
P3 Ni2 Ni2 51.805(10) 14_445 17
P3 Ni2 Ni2 134.387(13) . 17
P3 Ni2 Ni2 121.070(14) 30 29
P3 Ni2 Ni2 52.284(10) 29 29
P3 Ni2 Ni2 134.387(13) 14_445 29
P3 Ni2 Ni2 51.804(10) . 29
Ni2 Ni2 Ni2 171.37(2) 17 29
P3 Ni2 Sr1 165.758(8) 30 9_554
P3 Ni2 Sr1 82.335(9) 29 9_554
P3 Ni2 Sr1 62.441(9) 14_445 9_554
P3 Ni2 Sr1 75.735(10) . 9_554
Ni2 Ni2 Sr1 114.082(8) 17 9_554
Ni2 Ni2 Sr1 72.000(6) 29 9_554
P3 Ni2 Sr1 82.335(9) 30 9_454
P3 Ni2 Sr1 165.758(8) 29 9_454
P3 Ni2 Sr1 75.735(10) 14_445 9_454
P3 Ni2 Sr1 62.441(9) . 9_454
Ni2 Ni2 Sr1 72.000(6) 17 9_454
Ni2 Ni2 Sr1 114.082(8) 29 9_454
Sr1 Ni2 Sr1 97.748(7) 9_554 9_454
P3 Ni2 Sr1 70.799(10) 30 25
P3 Ni2 Sr1 58.266(9) 29 25
P3 Ni2 Sr1 76.833(9) 14_445 25
P3 Ni2 Sr1 162.353(10) . 25
Ni2 Ni2 Sr1 63.110(7) 17 25
Ni2 Ni2 Sr1 110.549(9) 29 25
Sr1 Ni2 Sr1 100.157(2) 9_554 25
Sr1 Ni2 Sr1 135.110(1) 9_454 25
P3 Ni2 Sr1 58.266(9) 30 21
P3 Ni2 Sr1 70.799(10) 29 21
P3 Ni2 Sr1 162.353(10) 14_445 21
P3 Ni2 Sr1 76.833(9) . 21
Ni2 Ni2 Sr1 110.549(9) 17 21
Ni2 Ni2 Sr1 63.110(7) 29 21
Sr1 Ni2 Sr1 135.110(1) 9_554 21
Sr1 Ni2 Sr1 100.157(3) 9_454 21
Sr1 Ni2 Sr1 95.458(7) 25 21
Ni2 P3 Ni2 75.910(10) 29 .
Ni2 P3 P3 113.53(2) 29 11_454
Ni2 P3 P3 118.380(12) . 11_454
Ni2 P3 P3 121.359(16) 29 2_455
Ni2 P3 P3 121.900(18) . 2_455
P3 P3 P3 104.505(14) 11_454 2_455
Ni2 P3 Sr1 153.797(14) 29 9_454
Ni2 P3 Sr1 78.353(10) . 9_454
P3 P3 Sr1 83.173(14) 11_454 9_454
P3 P3 Sr1 69.469(15) 2_455 9_454
Ni2 P3 Sr1 84.943(10) 29 5_554
Ni2 P3 Sr1 160.852(14) . 5_554
P3 P3 Sr1 69.196(6) 11_454 5_554
P3 P3 Sr1 68.598(15) 2_455 5_554
Sr1 P3 Sr1 120.728(10) 9_454 5_554
Ni2 P3 Sr1 73.911(10) 29 9_554
Ni2 P3 Sr1 67.624(9) . 9_554
P3 P3 Sr1 59.040(13) 11_454 9_554
P3 P3 Sr1 162.502(6) 2_455 9_554
Sr1 P3 Sr1 100.686(9) 9_454 9_554
Sr1 P3 Sr1 107.159(9) 5_554 9_554

loop_
_geom_bond_atom_site_label_1
_geom_bond_atom_site_label_2
_geom_bond_distance
_geom_bond_site_symmetry_2
Sr1 P3 3.1200(3) 6_445
Sr1 P3 3.1200(3) 9
Sr1 P3 3.1200(3) 16_545
Sr1 P3 3.1200(3) 3_455
Sr1 P3 3.1382(3) 5_545
Sr1 P3 3.1382(3) 4
Sr1 P3 3.1382(3) 10_455
Sr1 P3 3.1382(3) 15_445
Sr1 Ni2 3.44682(19) 3
Sr1 Ni2 3.44682(19) 9_455
Sr1 Ni2 3.44682(18) 3_455
Sr1 Ni2 3.44682(19) 9
Ni2 P3 2.2100(4) 30
Ni2 P3 2.2100(4) 29
Ni2 P3 2.2245(3) 14_445
Ni2 P3 2.2246(3) .
Ni2 Ni2 2.72752(10) 17
Ni2 Ni2 2.72752(9) 29
Ni2 Sr1 3.44686(18) 9_554
Ni2 Sr1 3.44686(19) 9_454
Ni2 Sr1 3.67553(19) 25
Ni2 Sr1 3.67553(18) 21
P3 Ni2 2.2101(4) 29
P3 P3 2.2293(7) 11_454
P3 P3 2.2394(7) 2_455
P3 Sr1 3.1200(3) 9_454
P3 Sr1 3.1382(3) 5_554
P3 Sr1 3.6126(3) 9_554
